data_7161021
loop_
_publ_author_name
'Kumar, Saurabh'
'Pathak, Amit Kumar'
'Newar, Uma Devi'
'Nayak, Abhimanyu'
'Bora, Monjuri'
'Sarmah, Hrishikesh'
'Ghosh, Subrata'
'Maurya, Ram Awatar'

_publ_section_title
;
 C(3)-H alkenylation of quinoxalin-2(1<i>H</i>)-ones with Hantzsch esters
 and <i>in silico</i> studies.
;
_journal_issue 4
_journal_name_full 'Organic &amp; biomolecular chemistry'
_journal_page_first 921
_journal_page_last 933
_journal_paper_doi 10.1039/d5ob01795e
_journal_volume 24
_journal_year 2026
_chemical_formula_moiety 'C21 H21 N3 O5'
_chemical_formula_sum 'C21 H21 N3 O5'
_chemical_formula_weight 395.41
_chemical_name_common ram_n_25_r3_a
_space_group_crystal_system monoclinic
_space_group_IT_number 15
_space_group_name_Hall '-C 2yc'
_space_group_name_H-M_alt 'C 1 2/c 1'
_atom_sites_solution_hydrogens mixed
_audit_creation_method SHELXL-2018/3
_audit_update_record
;
2025-09-08 deposited with the CCDC.	2026-01-05 downloaded from the CCDC.
;
_cell_angle_alpha 90
_cell_angle_beta 90.219(2)
_cell_angle_gamma 90
_cell_formula_units_Z 8
_cell_length_a 9.3689(4)
_cell_length_b 20.2488(11)
_cell_length_c 19.9947(9)
_cell_measurement_reflns_used 4341
_cell_measurement_temperature 304(2)
_cell_measurement_theta_max 27.479
_cell_measurement_theta_min 2.863
_cell_volume 3793.1(3)
_computing_cell_refinement 'SAINT V8.40B (Bruker AXS LLC, 2019)'
_computing_data_collection 'Bruker Instrument Service vV6.2.16'
_computing_data_reduction 'SHELXL 2018/3 (Sheldrick, 2018)'
_computing_molecular_graphics 'Olex2 1.5 (Dolomanov et al., 2009)'
_computing_publication_material 'Olex2 1.5 (Dolomanov et al., 2009)'
_computing_structure_refinement 'SHELXT 2018/3 (Sheldrick, 2018)'
_computing_structure_solution 'olex2.solve 1.5 (Bourhis et al., 2015)'
_diffrn_ambient_temperature 304(2)
_diffrn_detector_area_resol_mean 95
_diffrn_measured_fraction_theta_full 0.997
_diffrn_measured_fraction_theta_max 0.997
_diffrn_measurement_device_type 'APEX5 v2023.9-RC115'
_diffrn_measurement_method '\w scans'
_diffrn_radiation_type MoK\a
_diffrn_radiation_wavelength 0.71073
_diffrn_reflns_av_R_equivalents 0.0378
_diffrn_reflns_av_unetI/netI 0.0219
_diffrn_reflns_Laue_measured_fraction_full 0.997
_diffrn_reflns_Laue_measured_fraction_max 0.997
_diffrn_reflns_limit_h_max 12
_diffrn_reflns_limit_h_min -12
_diffrn_reflns_limit_k_max 26
_diffrn_reflns_limit_k_min -26
_diffrn_reflns_limit_l_max 25
_diffrn_reflns_limit_l_min -22
_diffrn_reflns_number 33687
_diffrn_reflns_point_group_measured_fraction_full 0.997
_diffrn_reflns_point_group_measured_fraction_max 0.997
_diffrn_reflns_theta_full 25.242
_diffrn_reflns_theta_max 27.479
_diffrn_reflns_theta_min 2.863
_exptl_absorpt_coefficient_mu 0.100
_exptl_absorpt_correction_T_max 0.959
_exptl_absorpt_correction_T_min 0.956
_exptl_absorpt_correction_type multi-scan
_exptl_absorpt_process_details
;
Krause, L., Herbst-Irmer, R., Sheldrick, G. M., Stalke, D. (2015).
"Comparison of silver and molybdenum microfocus X-ray sources for
single-crystal structure determination"
J. Appl. Cryst. 48, 3-10.
doi:10.1107/S1600576714022985
;
_exptl_crystal_colour red
_exptl_crystal_density_diffrn 1.385
_exptl_crystal_description block
_exptl_crystal_F_000 1664
_exptl_crystal_size_max 0.240
_exptl_crystal_size_mid 0.240
_exptl_crystal_size_min 0.210
_refine_diff_density_max 0.192
_refine_diff_density_min -0.149
_refine_diff_density_rms 0.033
_refine_ls_extinction_coef 0.0035(9)
_refine_ls_extinction_expression Fc^*^=kFc[1+0.001xFc^2^\l^3^/sin(2\q)]^-1/4^
_refine_ls_extinction_method 'SHELXL-2018/3 (Sheldrick 2018)'
_refine_ls_goodness_of_fit_ref 1.051
_refine_ls_hydrogen_treatment mixed
_refine_ls_matrix_type full
_refine_ls_number_parameters 283
_refine_ls_number_reflns 4341
_refine_ls_number_restraints 0
_refine_ls_restrained_S_all 1.051
_refine_ls_R_factor_all 0.0765
_refine_ls_R_factor_gt 0.0497
_refine_ls_shift/su_max 0.000
_refine_ls_shift/su_mean 0.000
_refine_ls_structure_factor_coef Fsqd
_refine_ls_weighting_details 'w=1/[\s^2^(Fo^2^)+(0.0651P)^2^+1.9759P] where P=(Fo^2^+2Fc^2^)/3'
_refine_ls_weighting_scheme calc
_refine_ls_wR_factor_gt 0.1289
_refine_ls_wR_factor_ref 0.1514
_reflns_Friedel_coverage 0.000
_reflns_number_gt 3017
_reflns_number_total 4341
_reflns_threshold_expression 'I > 2\s(I)'
_cod_data_source_file d5ob01795e2.cif
_cod_data_source_block ram_n_25_r3_a
_cod_original_sg_symbol_H-M 'C 2/c'
_cod_database_code 7161021
_shelx_shelxl_version_number 2018/3
_shelx_space_group_comment
;
The symmetry employed for this shelxl refinement is uniquely defined
by the following loop, which should always be used as a source of
symmetry information in preference to the above space-group names.
They are only intended as comments.
;
_shelx_estimated_absorpt_t_min 0.976
_shelx_estimated_absorpt_t_max 0.979

loop_
_space_group_symop_operation_xyz
'x, y, z'
'-x, y, -z+1/2'
'x+1/2, y+1/2, z'
'-x+1/2, y+1/2, -z+1/2'
'-x, -y, -z'
'x, -y, z-1/2'
'-x+1/2, -y+1/2, -z'
'x+1/2, -y+1/2, z-1/2'

loop_
_atom_site_label
_atom_site_type_symbol
_atom_site_fract_x
_atom_site_fract_y
_atom_site_fract_z
_atom_site_U_iso_or_equiv
_atom_site_adp_type
_atom_site_occupancy
_atom_site_site_symmetry_order
_atom_site_calc_flag
_atom_site_refinement_flags_posn
_atom_site_refinement_flags_adp
_atom_site_refinement_flags_occupancy
_atom_site_disorder_assembly
_atom_site_disorder_group
O1 O 0.06819(17) 0.66456(7) 0.42805(8) 0.0813(5) Uani 1 1 d . . . . .
N1 N 0.33104(14) 0.53611(7) 0.53915(7) 0.0503(3) Uani 1 1 d . . . . .
C1 C -0.0272(3) 0.70698(11) 0.39092(13) 0.0899(8) Uani 1 1 d . . . . .
H1A H -0.025413 0.750511 0.409924 0.135 Uiso 1 1 calc R U . . .
H1B H -0.122396 0.689622 0.393020 0.135 Uiso 1 1 calc R U . . .
H1C H 0.002869 0.709023 0.345118 0.135 Uiso 1 1 calc R U . . .
O2 O -0.01070(18) 0.58038(7) 0.36964(9) 0.0897(5) Uani 1 1 d . . . . .
N2 N 0.52173(16) 0.51390(7) 0.63454(7) 0.0541(4) Uani 1 1 d . . . . .
H2 H 0.473(2) 0.5436(11) 0.6105(11) 0.079(7) Uiso 1 1 d . . . . .
C2 C 0.06403(17) 0.60105(8) 0.41312(9) 0.0518(4) Uani 1 1 d . . . . .
O3 O 0.09311(14) 0.35897(6) 0.43268(8) 0.0745(4) Uani 1 1 d . . . . .
N3 N 0.66921(16) 0.42202(8) 0.70732(7) 0.0587(4) Uani 1 1 d . . . . .
C3 C 0.15798(16) 0.55856(8) 0.45457(8) 0.0464(4) Uani 1 1 d . . . . .
O4 O 0.30983(17) 0.33515(7) 0.46989(8) 0.0855(5) Uani 1 1 d . . . . .
C4 C 0.14437(16) 0.49080(8) 0.44389(8) 0.0475(4) Uani 1 1 d . . . . .
H4 H 0.079373 0.475665 0.412136 0.057 Uiso 1 1 calc R U . . .
O5 O 0.55719(17) 0.34014(7) 0.65031(8) 0.0807(5) Uani 1 1 d . . . . .
C5 C 0.22499(16) 0.44571(8) 0.47930(8) 0.0475(4) Uani 1 1 d . . . . .
C6 C 0.31846(16) 0.46997(8) 0.52959(8) 0.0476(4) Uani 1 1 d . . . . .
C7 C 0.25705(17) 0.57986(8) 0.50264(9) 0.0497(4) Uani 1 1 d . . . . .
C8 C 0.2941(2) 0.65044(9) 0.51737(12) 0.0702(6) Uani 1 1 d . . . . .
H8A H 0.319360 0.672455 0.476583 0.105 Uiso 1 1 calc R U . . .
H8B H 0.373240 0.651967 0.547949 0.105 Uiso 1 1 calc R U . . .
H8C H 0.213261 0.672080 0.537020 0.105 Uiso 1 1 calc R U . . .
C9 C 0.21661(19) 0.37480(8) 0.46180(9) 0.0549(4) Uani 1 1 d . . . . .
C10 C 0.0768(3) 0.29076(10) 0.41270(14) 0.0863(7) Uani 1 1 d . . . . .
H10A H -0.015600 0.284611 0.392714 0.129 Uiso 1 1 calc R U . . .
H10B H 0.085716 0.262776 0.451245 0.129 Uiso 1 1 calc R U . . .
H10C H 0.149361 0.279614 0.380881 0.129 Uiso 1 1 calc R U . . .
C11 C 0.40170(18) 0.42826(8) 0.57282(9) 0.0536(4) Uani 1 1 d . . . . .
H11 H 0.391078 0.382853 0.567850 0.064 Uiso 1 1 calc R U . . .
C12 C 0.49521(17) 0.44986(8) 0.62066(8) 0.0501(4) Uani 1 1 d . . . . .
C13 C 0.57541(19) 0.39922(10) 0.66004(9) 0.0586(4) Uani 1 1 d . . . . .
C14 C 0.69254(18) 0.48906(9) 0.71991(9) 0.0559(4) Uani 1 1 d . . . . .
C15 C 0.61692(18) 0.53573(9) 0.68272(9) 0.0528(4) Uani 1 1 d . . . . .
C16 C 0.6361(2) 0.60229(10) 0.69485(10) 0.0629(5) Uani 1 1 d . . . . .
H16 H 0.585549 0.633012 0.669559 0.075 Uiso 1 1 calc R U . . .
C17 C 0.7293(2) 0.62405(11) 0.74410(11) 0.0743(6) Uani 1 1 d . . . . .
H17 H 0.741216 0.668878 0.752583 0.089 Uiso 0.192(6) 1 calc R U P A 2
C18 C 0.8039(2) 0.57727(12) 0.78014(11) 0.0777(6) Uani 1 1 d . . . . .
H18 H 0.867118 0.591149 0.813240 0.093 Uiso 0.808(6) 1 calc R U P A 1
C19 C 0.7878(2) 0.51139(12) 0.76878(10) 0.0711(6) Uani 1 1 d . . . . .
H19 H 0.840479 0.481142 0.793675 0.085 Uiso 1 1 calc R U . . .
C20 C 0.7484(3) 0.37247(11) 0.74636(11) 0.0792(6) Uani 1 1 d . . . . .
H20A H 0.718735 0.329013 0.733083 0.119 Uiso 1 1 calc R U . . .
H20B H 0.729462 0.378606 0.793099 0.119 Uiso 1 1 calc R U . . .
H20C H 0.848850 0.377433 0.738391 0.119 Uiso 1 1 calc R U . . .
C21 C 0.7476(4) 0.69609(15) 0.76005(16) 0.0927(11) Uani 0.808(6) 1 d . . P A 1
H21A H 0.682291 0.721626 0.733479 0.139 Uiso 0.808(6) 1 calc R U P A 1
H21B H 0.843689 0.709293 0.750263 0.139 Uiso 0.808(6) 1 calc R U P A 1
H21C H 0.728508 0.703368 0.806612 0.139 Uiso 0.808(6) 1 calc R U P A 1
C21A C 0.8875(18) 0.6128(11) 0.8249(7) 0.136(8) Uani 0.192(6) 1 d . . P A 2
H21D H 0.879814 0.593621 0.868660 0.204 Uiso 0.192(6) 1 calc R U P A 2
H21E H 0.855366 0.657794 0.826278 0.204 Uiso 0.192(6) 1 calc R U P A 2
H21F H 0.985313 0.611563 0.810768 0.204 Uiso 0.192(6) 1 calc R U P A 2

loop_
_atom_site_aniso_label
_atom_site_aniso_U_11
_atom_site_aniso_U_22
_atom_site_aniso_U_33
_atom_site_aniso_U_23
_atom_site_aniso_U_13
_atom_site_aniso_U_12
O1 0.1048(11) 0.0509(8) 0.0879(10) -0.0091(7) -0.0424(9) 0.0255(7)
N1 0.0482(7) 0.0476(7) 0.0550(8) 0.0005(6) -0.0062(6) 0.0068(6)
C1 0.1143(18) 0.0596(12) 0.0957(16) 0.0006(11) -0.0358(14) 0.0328(12)
O2 0.0980(11) 0.0602(8) 0.1105(12) -0.0053(8) -0.0614(10) 0.0085(8)
N2 0.0535(8) 0.0531(8) 0.0557(9) 0.0033(7) -0.0067(7) 0.0090(6)
C2 0.0480(9) 0.0500(9) 0.0574(10) -0.0005(7) -0.0067(7) 0.0061(7)
O3 0.0599(8) 0.0479(7) 0.1156(12) -0.0111(7) -0.0109(8) -0.0014(6)
N3 0.0585(9) 0.0611(9) 0.0564(8) 0.0065(7) -0.0114(7) 0.0118(7)
C3 0.0421(8) 0.0455(8) 0.0515(9) 0.0000(7) -0.0035(6) 0.0055(6)
O4 0.0892(10) 0.0551(8) 0.1120(12) -0.0154(8) -0.0366(9) 0.0229(7)
C4 0.0399(8) 0.0491(9) 0.0536(9) -0.0013(7) -0.0024(6) 0.0024(6)
O5 0.0999(11) 0.0543(8) 0.0877(10) 0.0075(7) -0.0313(8) 0.0108(7)
C5 0.0422(8) 0.0446(8) 0.0559(9) 0.0014(7) -0.0010(7) 0.0032(6)
C6 0.0418(8) 0.0489(9) 0.0522(9) 0.0029(7) 0.0008(6) 0.0044(7)
C7 0.0473(8) 0.0461(9) 0.0557(9) -0.0022(7) -0.0043(7) 0.0046(7)
C8 0.0733(12) 0.0490(10) 0.0882(14) -0.0083(9) -0.0270(11) 0.0059(9)
C9 0.0543(10) 0.0465(9) 0.0638(11) 0.0023(8) -0.0030(8) 0.0039(7)
C10 0.0843(15) 0.0514(11) 0.123(2) -0.0181(12) -0.0150(14) -0.0064(10)
C11 0.0534(9) 0.0494(9) 0.0579(10) 0.0050(7) -0.0061(8) 0.0051(7)
C12 0.0486(9) 0.0509(9) 0.0509(9) 0.0053(7) -0.0009(7) 0.0074(7)
C13 0.0599(10) 0.0585(11) 0.0575(10) 0.0070(8) -0.0061(8) 0.0102(8)
C14 0.0520(9) 0.0639(11) 0.0519(10) 0.0022(8) -0.0010(7) 0.0083(8)
C15 0.0482(9) 0.0607(10) 0.0496(9) -0.0020(8) 0.0006(7) 0.0058(7)
C16 0.0655(11) 0.0593(11) 0.0639(11) -0.0036(9) -0.0007(9) 0.0063(9)
C17 0.0766(13) 0.0728(13) 0.0737(13) -0.0131(11) -0.0002(11) -0.0026(10)
C18 0.0765(14) 0.0868(16) 0.0698(13) -0.0089(11) -0.0170(11) -0.0010(11)
C19 0.0662(12) 0.0854(15) 0.0617(12) -0.0001(10) -0.0136(9) 0.0089(10)
C20 0.0845(14) 0.0751(14) 0.0779(14) 0.0114(11) -0.0235(11) 0.0203(11)
C21 0.115(2) 0.0710(19) 0.092(2) -0.0160(15) -0.0275(18) 0.0028(16)
C21A 0.114(12) 0.22(2) 0.077(9) -0.013(11) -0.045(9) -0.031(13)

loop_
_atom_type_symbol
_atom_type_description
_atom_type_scat_dispersion_real
_atom_type_scat_dispersion_imag
_atom_type_scat_source
C C 0.0033 0.0016 'International Tables Vol C Tables 4.2.6.8 and 6.1.1.4'
H H 0.0000 0.0000 'International Tables Vol C Tables 4.2.6.8 and 6.1.1.4'
N N 0.0061 0.0033 'International Tables Vol C Tables 4.2.6.8 and 6.1.1.4'
O O 0.0106 0.0060 'International Tables Vol C Tables 4.2.6.8 and 6.1.1.4'

loop_
_geom_angle_atom_site_label_1
_geom_angle_atom_site_label_2
_geom_angle_atom_site_label_3
_geom_angle
_geom_angle_site_symmetry_1
_geom_angle_site_symmetry_3
_geom_angle_publ_flag
C2 O1 C1 116.46(15) . . ?
C7 N1 C6 122.07(14) . . ?
O1 C1 H1A 109.5 . . ?
O1 C1 H1B 109.5 . . ?
H1A C1 H1B 109.5 . . ?
O1 C1 H1C 109.5 . . ?
H1A C1 H1C 109.5 . . ?
H1B C1 H1C 109.5 . . ?
C12 N2 C15 124.64(15) . . ?
C12 N2 H2 116.2(14) . . ?
C15 N2 H2 119.2(15) . . ?
O2 C2 O1 121.63(16) . . ?
O2 C2 C3 123.42(16) . . ?
O1 C2 C3 114.96(14) . . ?
C9 O3 C10 116.20(15) . . ?
C13 N3 C14 123.48(14) . . ?
C13 N3 C20 117.26(17) . . ?
C14 N3 C20 119.26(16) . . ?
C4 C3 C7 117.89(14) . . ?
C4 C3 C2 115.58(14) . . ?
C7 C3 C2 126.52(15) . . ?
C5 C4 C3 121.55(15) . . ?
C5 C4 H4 119.2 . . ?
C3 C4 H4 119.2 . . ?
C4 C5 C6 118.04(15) . . ?
C4 C5 C9 119.52(15) . . ?
C6 C5 C9 122.38(14) . . ?
N1 C6 C5 119.63(14) . . ?
N1 C6 C11 116.65(15) . . ?
C5 C6 C11 123.72(15) . . ?
N1 C7 C3 120.68(15) . . ?
N1 C7 C8 113.85(15) . . ?
C3 C7 C8 125.45(15) . . ?
C7 C8 H8A 109.5 . . ?
C7 C8 H8B 109.5 . . ?
H8A C8 H8B 109.5 . . ?
C7 C8 H8C 109.5 . . ?
H8A C8 H8C 109.5 . . ?
H8B C8 H8C 109.5 . . ?
O4 C9 O3 121.97(17) . . ?
O4 C9 C5 125.52(17) . . ?
O3 C9 C5 112.45(14) . . ?
O3 C10 H10A 109.5 . . ?
O3 C10 H10B 109.5 . . ?
H10A C10 H10B 109.5 . . ?
O3 C10 H10C 109.5 . . ?
H10A C10 H10C 109.5 . . ?
H10B C10 H10C 109.5 . . ?
C12 C11 C6 125.32(16) . . ?
C12 C11 H11 117.3 . . ?
C6 C11 H11 117.3 . . ?
N2 C12 C11 124.67(15) . . ?
N2 C12 C13 117.36(15) . . ?
C11 C12 C13 117.97(16) . . ?
O5 C13 N3 121.90(16) . . ?
O5 C13 C12 121.17(17) . . ?
N3 C13 C12 116.93(16) . . ?
C15 C14 C19 118.41(18) . . ?
C15 C14 N3 118.92(16) . . ?
C19 C14 N3 122.67(17) . . ?
C16 C15 N2 121.15(17) . . ?
C16 C15 C14 120.17(17) . . ?
N2 C15 C14 118.68(17) . . ?
C15 C16 C17 121.08(19) . . ?
C15 C16 H16 119.5 . . ?
C17 C16 H16 119.5 . . ?
C18 C17 C16 118.0(2) . . ?
C18 C17 C21 119.9(2) . . ?
C16 C17 C21 122.0(2) . . ?
C18 C17 H17 121.0 . . ?
C16 C17 H17 121.0 . . ?
C19 C18 C17 122.0(2) . . ?
C19 C18 C21A 132.6(9) . . ?
C17 C18 C21A 105.4(9) . . ?
C19 C18 H18 119.0 . . ?
C17 C18 H18 119.0 . . ?
C18 C19 C14 120.3(2) . . ?
C18 C19 H19 119.9 . . ?
C14 C19 H19 119.9 . . ?
N3 C20 H20A 109.5 . . ?
N3 C20 H20B 109.5 . . ?
H20A C20 H20B 109.5 . . ?
N3 C20 H20C 109.5 . . ?
H20A C20 H20C 109.5 . . ?
H20B C20 H20C 109.5 . . ?
C17 C21 H21A 109.5 . . ?
C17 C21 H21B 109.5 . . ?
H21A C21 H21B 109.5 . . ?
C17 C21 H21C 109.5 . . ?
H21A C21 H21C 109.5 . . ?
H21B C21 H21C 109.5 . . ?
C18 C21A H21D 109.5 . . ?
C18 C21A H21E 109.5 . . ?
H21D C21A H21E 109.5 . . ?
C18 C21A H21F 109.5 . . ?
H21D C21A H21F 109.5 . . ?
H21E C21A H21F 109.5 . . ?

loop_
_geom_bond_atom_site_label_1
_geom_bond_atom_site_label_2
_geom_bond_distance
_geom_bond_site_symmetry_2
_geom_bond_publ_flag
O1 C2 1.321(2) . ?
O1 C1 1.443(2) . ?
N1 C7 1.340(2) . ?
N1 C6 1.358(2) . ?
C1 H1A 0.9600 . ?
C1 H1B 0.9600 . ?
C1 H1C 0.9600 . ?
O2 C2 1.190(2) . ?
N2 C12 1.349(2) . ?
N2 C15 1.383(2) . ?
N2 H2 0.90(2) . ?
C2 C3 1.482(2) . ?
O3 C9 1.333(2) . ?
O3 C10 1.446(2) . ?
N3 C13 1.369(2) . ?
N3 C14 1.398(2) . ?
N3 C20 1.471(2) . ?
C3 C4 1.394(2) . ?
C3 C7 1.402(2) . ?
O4 C9 1.197(2) . ?
C4 C5 1.379(2) . ?
C4 H4 0.9300 . ?
O5 C13 1.224(2) . ?
C5 C6 1.419(2) . ?
C5 C9 1.480(2) . ?
C6 C11 1.437(2) . ?
C7 C8 1.500(2) . ?
C8 H8A 0.9600 . ?
C8 H8B 0.9600 . ?
C8 H8C 0.9600 . ?
C10 H10A 0.9600 . ?
C10 H10B 0.9600 . ?
C10 H10C 0.9600 . ?
C11 C12 1.367(2) . ?
C11 H11 0.9300 . ?
C12 C13 1.494(2) . ?
C14 C15 1.394(2) . ?
C14 C19 1.396(3) . ?
C15 C16 1.381(3) . ?
C16 C17 1.386(3) . ?
C16 H16 0.9300 . ?
C17 C18 1.379(3) . ?
C17 C21 1.503(4) . ?
C17 H17 0.9300 . ?
C18 C19 1.361(3) . ?
C18 C21A 1.389(14) . ?
C18 H18 0.9300 . ?
C19 H19 0.9300 . ?
C20 H20A 0.9600 . ?
C20 H20B 0.9600 . ?
C20 H20C 0.9600 . ?
C21 H21A 0.9600 . ?
C21 H21B 0.9600 . ?
C21 H21C 0.9600 . ?
C21A H21D 0.9600 . ?
C21A H21E 0.9600 . ?
C21A H21F 0.9600 . ?

loop_
_geom_torsion_atom_site_label_1
_geom_torsion_atom_site_label_2
_geom_torsion_atom_site_label_3
_geom_torsion_atom_site_label_4
_geom_torsion
_geom_torsion_site_symmetry_1
_geom_torsion_site_symmetry_2
_geom_torsion_site_symmetry_3
_geom_torsion_site_symmetry_4
_geom_torsion_publ_flag
C1 O1 C2 O2 2.7(3) . . . . ?
C1 O1 C2 C3 -177.03(19) . . . . ?
O2 C2 C3 C4 -5.8(3) . . . . ?
O1 C2 C3 C4 173.93(15) . . . . ?
O2 C2 C3 C7 174.36(19) . . . . ?
O1 C2 C3 C7 -5.9(3) . . . . ?
C7 C3 C4 C5 0.1(2) . . . . ?
C2 C3 C4 C5 -179.74(15) . . . . ?
C3 C4 C5 C6 2.9(2) . . . . ?
C3 C4 C5 C9 -174.29(15) . . . . ?
C7 N1 C6 C5 0.3(2) . . . . ?
C7 N1 C6 C11 -178.91(15) . . . . ?
C4 C5 C6 N1 -3.2(2) . . . . ?
C9 C5 C6 N1 173.93(15) . . . . ?
C4 C5 C6 C11 176.04(16) . . . . ?
C9 C5 C6 C11 -6.9(3) . . . . ?
C6 N1 C7 C3 2.8(2) . . . . ?
C6 N1 C7 C8 -175.66(16) . . . . ?
C4 C3 C7 N1 -3.1(2) . . . . ?
C2 C3 C7 N1 176.81(16) . . . . ?
C4 C3 C7 C8 175.26(17) . . . . ?
C2 C3 C7 C8 -4.9(3) . . . . ?
C10 O3 C9 O4 1.3(3) . . . . ?
C10 O3 C9 C5 178.86(17) . . . . ?
C4 C5 C9 O4 152.0(2) . . . . ?
C6 C5 C9 O4 -25.1(3) . . . . ?
C4 C5 C9 O3 -25.4(2) . . . . ?
C6 C5 C9 O3 157.52(16) . . . . ?
N1 C6 C11 C12 -2.4(3) . . . . ?
C5 C6 C11 C12 178.36(16) . . . . ?
C15 N2 C12 C11 -179.65(17) . . . . ?
C15 N2 C12 C13 -0.4(2) . . . . ?
C6 C11 C12 N2 0.7(3) . . . . ?
C6 C11 C12 C13 -178.60(16) . . . . ?
C14 N3 C13 O5 -179.86(18) . . . . ?
C20 N3 C13 O5 0.1(3) . . . . ?
C14 N3 C13 C12 -0.1(3) . . . . ?
C20 N3 C13 C12 179.92(17) . . . . ?
N2 C12 C13 O5 -179.97(17) . . . . ?
C11 C12 C13 O5 -0.7(3) . . . . ?
N2 C12 C13 N3 0.2(2) . . . . ?
C11 C12 C13 N3 179.53(16) . . . . ?
C13 N3 C14 C15 0.0(3) . . . . ?
C20 N3 C14 C15 -179.95(17) . . . . ?
C13 N3 C14 C19 179.42(18) . . . . ?
C20 N3 C14 C19 -0.6(3) . . . . ?
C12 N2 C15 C16 -178.71(16) . . . . ?
C12 N2 C15 C14 0.4(3) . . . . ?
C19 C14 C15 C16 -0.5(3) . . . . ?
N3 C14 C15 C16 178.92(16) . . . . ?
C19 C14 C15 N2 -179.58(16) . . . . ?
N3 C14 C15 N2 -0.2(2) . . . . ?
N2 C15 C16 C17 178.65(18) . . . . ?
C14 C15 C16 C17 -0.4(3) . . . . ?
C15 C16 C17 C18 0.8(3) . . . . ?
C15 C16 C17 C21 -177.5(2) . . . . ?
C16 C17 C18 C19 -0.2(3) . . . . ?
C21 C17 C18 C19 178.1(2) . . . . ?
C16 C17 C18 C21A 179.9(8) . . . . ?
C17 C18 C19 C14 -0.7(4) . . . . ?
C21A C18 C19 C14 179.2(11) . . . . ?
C15 C14 C19 C18 1.0(3) . . . . ?
N3 C14 C19 C18 -178.36(19) . . . . ?
